data_7016465
loop_
_publ_author_name
'Tao, Xian'
'Shen, Kecheng'
'Feng, Meng'
'Tang, Qingyun'
'Fang, Jiangtao'
'Wang, Yulong'
'Shen, Yingzhong'

_publ_section_title
;
 Organophosphine/phosphite stabilized disilver(i) methanedisulphonates:
 synthesis, solid state structures and their potential use as MOCVD
 precursors.
;
_journal_issue 36
_journal_name_full 'Dalton transactions (Cambridge, England : 2003)'
_journal_page_first 9250
_journal_page_last 9258
_journal_paper_doi 10.1039/c1dt10575b
_journal_volume 40
_journal_year 2011
_chemical_formula_sum 'C26 H64 Ag4 O24 P4 S4'
_chemical_formula_weight 1444.37
_chemical_name_systematic
;
?
;
_space_group_IT_number 2
_symmetry_cell_setting triclinic
_symmetry_space_group_name_Hall '-P 1'
_symmetry_space_group_name_H-M 'P -1'
_atom_sites_solution_hydrogens geom
_atom_sites_solution_primary direct
_atom_sites_solution_secondary difmap
_audit_creation_method SHELXL-97
_cell_angle_alpha 64.90(3)
_cell_angle_beta 67.97(3)
_cell_angle_gamma 74.61(3)
_cell_formula_units_Z 2
_cell_length_a 12.475(3)
_cell_length_b 15.116(3)
_cell_length_c 16.300(3)
_cell_measurement_reflns_used 11741
_cell_measurement_temperature 153(2)
_cell_measurement_theta_max 29.1051
_cell_measurement_theta_min 2.6060
_cell_volume 2559.5(12)
_computing_cell_refinement 'Bruker XSCANS'
_computing_data_collection 'Bruker XSCANS'
_computing_data_reduction 'Bruker SHELXTL'
_computing_molecular_graphics 'Bruker SHELXTL'
_computing_publication_material 'Bruker SHELXTL'
_computing_structure_refinement 'SHELXL-97 (Sheldrick, 1997)'
_computing_structure_solution 'SHELXS-97 (Sheldrick, 1990)'
_diffrn_ambient_temperature 153(2)
_diffrn_measured_fraction_theta_full 0.977
_diffrn_measured_fraction_theta_max 0.977
_diffrn_measurement_device_type 'BRUKER SMART Apex CCD'
_diffrn_measurement_method '\w scans'
_diffrn_radiation_monochromator graphite
_diffrn_radiation_source 'fine-focus sealed tube'
_diffrn_radiation_type MoK\a
_diffrn_radiation_wavelength 0.71073
_diffrn_reflns_av_R_equivalents 0.0169
_diffrn_reflns_av_sigmaI/netI 0.0303
_diffrn_reflns_limit_h_max 14
_diffrn_reflns_limit_h_min -15
_diffrn_reflns_limit_k_max 18
_diffrn_reflns_limit_k_min -14
_diffrn_reflns_limit_l_max 19
_diffrn_reflns_limit_l_min -13
_diffrn_reflns_number 17793
_diffrn_reflns_theta_full 25.35
_diffrn_reflns_theta_max 25.35
_diffrn_reflns_theta_min 3.13
_exptl_absorpt_coefficient_mu 1.870
_exptl_absorpt_correction_T_max 0.7062
_exptl_absorpt_correction_T_min 0.7062
_exptl_absorpt_correction_type multi-scan
_exptl_absorpt_process_details sadabs
_exptl_crystal_colour colorless
_exptl_crystal_density_diffrn 1.874
_exptl_crystal_density_method 'not measured'
_exptl_crystal_description Block
_exptl_crystal_F_000 1448
_exptl_crystal_size_max 0.20
_exptl_crystal_size_mid 0.20
_exptl_crystal_size_min 0.20
_refine_diff_density_max 0.468
_refine_diff_density_min -0.372
_refine_diff_density_rms 0.072
_refine_ls_extinction_method none
_refine_ls_goodness_of_fit_ref 1.012
_refine_ls_hydrogen_treatment constr
_refine_ls_matrix_type full
_refine_ls_number_parameters 609
_refine_ls_number_reflns 9148
_refine_ls_number_restraints 96
_refine_ls_restrained_S_all 1.013
_refine_ls_R_factor_all 0.0267
_refine_ls_R_factor_gt 0.0221
_refine_ls_shift/su_max 0.000
_refine_ls_shift/su_mean 0.000
_refine_ls_structure_factor_coef Fsqd
_refine_ls_weighting_details 'calc w=1/[\s^2^(Fo^2^)+(0.0297P)^2^+0.0000P] where P=(Fo^2^+2Fc^2^)/3'
_refine_ls_weighting_scheme calc
_refine_ls_wR_factor_gt 0.0531
_refine_ls_wR_factor_ref 0.0545
_reflns_number_gt 7818
_reflns_number_total 9148
_reflns_threshold_expression >2sigma(I)
_cod_data_source_file c1dt10575b.txt
_cod_data_source_block 2f
_cod_depositor_comments
;
The following automatic conversions were performed:

'_symmetry_cell_setting' value 'Triclinic' changed to 'triclinic'
according to /home/saulius/struct/CIF-dictionaries/cif_core.dic
dictionary named 'cif_core.dic' version 2.4.1 from 2010-06-29.

Automatic conversion script
Id: cif_fix_values 1715 2011-07-08 13:25:40Z adriana 
;
_cod_original_sg_symbol_H-M P-1
_cod_database_code 7016465

loop_
_symmetry_equiv_pos_as_xyz
'x, y, z'
'-x, -y, -z'

loop_
_atom_site_label
_atom_site_type_symbol
_atom_site_fract_x
_atom_site_fract_y
_atom_site_fract_z
_atom_site_U_iso_or_equiv
_atom_site_adp_type
_atom_site_occupancy
_atom_site_symmetry_multiplicity
_atom_site_calc_flag
_atom_site_refinement_flags
_atom_site_disorder_assembly
_atom_site_disorder_group
Ag1 Ag -0.240239(14) 1.057767(14) 0.099848(14) 0.02640(6) Uani 1 1 d . . .
Ag2 Ag -0.086984(17) 0.900741(14) 0.351195(14) 0.02762(6) Uani 1 1 d . B .
Ag3 Ag 0.046466(17) 0.545242(14) 0.285132(15) 0.02869(6) Uani 1 1 d . . .
Ag4 Ag 0.227079(15) 0.746803(15) 0.238177(15) 0.02945(6) Uani 1 1 d . . .
C1 C -0.01210(19) 0.83014(17) 0.11257(18) 0.0203(5) Uani 1 1 d . . .
H1A H -0.0547 0.8623 0.0663 0.024 Uiso 1 1 calc R . .
H1B H -0.0665 0.7960 0.1724 0.024 Uiso 1 1 calc R . .
C2 C -0.12649(19) 0.63197(17) 0.47853(18) 0.0216(5) Uani 1 1 d . . .
H2A H -0.1280 0.5615 0.5025 0.026 Uiso 1 1 calc R . .
H2B H -0.1740 0.6548 0.5301 0.026 Uiso 1 1 calc R . .
C3 C -0.6149(2) 0.9906(2) 0.1708(2) 0.0411(8) Uani 1 1 d . . .
H3A H -0.6621 1.0471 0.1861 0.049 Uiso 1 1 calc R . .
H3B H -0.6298 0.9321 0.2279 0.049 Uiso 1 1 calc R . .
C4 C -0.6450(2) 0.9811(3) 0.0959(2) 0.0468(8) Uani 1 1 d . . .
H4A H -0.6326 1.0402 0.0405 0.070 Uiso 1 1 calc R . .
H4B H -0.7253 0.9709 0.1183 0.070 Uiso 1 1 calc R . .
H4C H -0.5965 0.9260 0.0802 0.070 Uiso 1 1 calc R . .
C5 C -0.5423(4) 1.2585(3) 0.0140(3) 0.0847(14) Uani 1 1 d . . .
H5A H -0.5159 1.2030 -0.0057 0.127 Uiso 1 1 calc R . .
H5B H -0.5228 1.3176 -0.0402 0.127 Uiso 1 1 calc R . .
H5C H -0.6253 1.2632 0.0427 0.127 Uiso 1 1 calc R . .
C6 C -0.4854(3) 1.2461(2) 0.0836(2) 0.0468(8) Uani 1 1 d . . .
H6A H -0.4015 1.2401 0.0550 0.056 Uiso 1 1 calc R . .
H6B H -0.5089 1.3039 0.1010 0.056 Uiso 1 1 calc R . .
C7 C -0.4444(2) 0.9068(2) 0.3371(2) 0.0334(7) Uani 1 1 d . . .
H7A H -0.3610 0.8954 0.3081 0.040 Uiso 1 1 calc R . .
H7B H -0.4814 0.8611 0.3323 0.040 Uiso 1 1 calc R . .
C8 C -0.4699(3) 0.8918(2) 0.4388(2) 0.0458(8) Uani 1 1 d . . .
H8A H -0.4303 0.9355 0.4430 0.069 Uiso 1 1 calc R . .
H8B H -0.4435 0.8249 0.4726 0.069 Uiso 1 1 calc R . .
H8C H -0.5524 0.9054 0.4664 0.069 Uiso 1 1 calc R . .
C9 C -0.3092(3) 1.1353(3) 0.3094(3) 0.0567(10) Uani 1 1 d . . .
H9A H -0.2715 1.0931 0.2725 0.068 Uiso 1 1 calc R A 1
H9B H -0.3894 1.1219 0.3419 0.068 Uiso 1 1 calc R A 1
C10 C -0.3077(6) 1.2359(5) 0.2468(5) 0.0569(17) Uani 0.67 1 d PU B 1
H10A H -0.3418 1.2778 0.2832 0.085 Uiso 0.67 1 calc PR B 1
H10B H -0.3516 1.2496 0.2045 0.085 Uiso 0.67 1 calc PR B 1
H10C H -0.2286 1.2480 0.2106 0.085 Uiso 0.67 1 calc PR B 1
C10' C -0.3667(12) 1.2348(12) 0.2804(11) 0.068(4) Uani 0.33 1 d PU B 2
H10D H -0.3092 1.2797 0.2446 0.102 Uiso 0.33 1 calc PR B 2
H10E H -0.4163 1.2495 0.3357 0.102 Uiso 0.33 1 calc PR B 2
H10F H -0.4127 1.2416 0.2418 0.102 Uiso 0.33 1 calc PR B 2
C11 C -0.1162(2) 1.1249(2) 0.4885(2) 0.0335(7) Uani 1 1 d . . .
H11A H -0.1486 1.1849 0.4465 0.040 Uiso 1 1 calc R . .
H11B H -0.0416 1.1352 0.4864 0.040 Uiso 1 1 calc R . .
C12 C -0.1966(2) 1.1006(2) 0.5871(2) 0.0397(7) Uani 1 1 d . . .
H12A H -0.2720 1.0955 0.5878 0.060 Uiso 1 1 calc R . .
H12B H -0.2033 1.1517 0.6097 0.060 Uiso 1 1 calc R . .
H12C H -0.1664 1.0391 0.6275 0.060 Uiso 1 1 calc R . .
C13 C 0.0609(2) 1.1190(2) 0.2178(2) 0.0386(7) Uani 1 1 d . . .
H13A H 0.0730 1.0518 0.2207 0.046 Uiso 1 1 calc R . .
H13B H 0.1209 1.1268 0.2376 0.046 Uiso 1 1 calc R . .
C14 C 0.0689(3) 1.1881(2) 0.1194(2) 0.0545(9) Uani 1 1 d . . .
H14A H 0.0070 1.1824 0.1012 0.082 Uiso 1 1 calc R . .
H14B H 0.1426 1.1725 0.0773 0.082 Uiso 1 1 calc R . .
H14C H 0.0623 1.2543 0.1159 0.082 Uiso 1 1 calc R . .
C15 C 0.2187(3) 0.4708(2) 0.0603(2) 0.0443(8) Uani 1 1 d . . .
H15A H 0.1460 0.5143 0.0688 0.053 Uiso 1 1 calc R . .
H15B H 0.2153 0.4314 0.0276 0.053 Uiso 1 1 calc R . .
C16 C 0.3177(3) 0.5294(3) 0.0035(3) 0.0713(12) Uani 1 1 d . . .
H16A H 0.3203 0.5683 0.0363 0.107 Uiso 1 1 calc R . .
H16B H 0.3076 0.5719 -0.0573 0.107 Uiso 1 1 calc R . .
H16C H 0.3892 0.4858 -0.0052 0.107 Uiso 1 1 calc R . .
C17 C 0.2227(3) 0.2194(2) 0.3238(2) 0.0436(8) Uani 1 1 d . . .
H17A H 0.1574 0.1849 0.3415 0.052 Uiso 1 1 calc R . .
H17B H 0.2722 0.2216 0.2609 0.052 Uiso 1 1 calc R . .
C18 C 0.2892(3) 0.1678(2) 0.3926(2) 0.0534(9) Uani 1 1 d . . .
H18A H 0.3536 0.2024 0.3746 0.080 Uiso 1 1 calc R . .
H18B H 0.3180 0.1020 0.3933 0.080 Uiso 1 1 calc R . .
H18C H 0.2394 0.1653 0.4547 0.080 Uiso 1 1 calc R . .
C19 C -0.0851(2) 0.3836(2) 0.2632(2) 0.0436(8) Uani 1 1 d . . .
H19A H -0.1036 0.4132 0.3101 0.052 Uiso 1 1 calc R . .
H19B H -0.1246 0.3254 0.2926 0.052 Uiso 1 1 calc R . .
C20 C -0.1266(3) 0.4550(3) 0.1811(3) 0.0715(13) Uani 1 1 d . . .
H20A H -0.0901 0.5138 0.1538 0.107 Uiso 1 1 calc R . .
H20B H -0.2097 0.4712 0.2025 0.107 Uiso 1 1 calc R . .
H20C H -0.1069 0.4262 0.1342 0.107 Uiso 1 1 calc R . .
C21 C 0.3733(3) 0.5042(3) 0.3042(4) 0.0746(14) Uani 1 1 d . . .
H21A H 0.3303 0.4763 0.3709 0.090 Uiso 1 1 calc R C 1
H21B H 0.3167 0.5406 0.2701 0.090 Uiso 1 1 calc R C 1
C22 C 0.4316(7) 0.4291(5) 0.2738(7) 0.091(3) Uani 0.67 1 d PU D 1
H22A H 0.3769 0.3901 0.2809 0.136 Uiso 0.67 1 calc PR D 1
H22B H 0.4833 0.3887 0.3107 0.136 Uiso 0.67 1 calc PR D 1
H22C H 0.4759 0.4552 0.2081 0.136 Uiso 0.67 1 calc PR D 1
C22' C 0.4251(13) 0.4813(11) 0.2194(10) 0.067(4) Uani 0.33 1 d PU D 2
H22D H 0.5066 0.4589 0.2113 0.100 Uiso 0.33 1 calc PR D 2
H22E H 0.4155 0.5391 0.1655 0.100 Uiso 0.33 1 calc PR D 2
H22F H 0.3876 0.4304 0.2246 0.100 Uiso 0.33 1 calc PR D 2
C23 C 0.6249(2) 0.6963(2) 0.2251(2) 0.0459(8) Uani 1 1 d . . .
H23A H 0.6284 0.7033 0.2806 0.055 Uiso 1 1 calc R . .
H23B H 0.6416 0.6269 0.2342 0.055 Uiso 1 1 calc R . .
C24 C 0.7104(3) 0.7508(3) 0.1406(3) 0.0698(12) Uani 1 1 d . . .
H24A H 0.7093 0.7408 0.0865 0.105 Uiso 1 1 calc R . .
H24B H 0.7865 0.7278 0.1487 0.105 Uiso 1 1 calc R . .
H24C H 0.6917 0.8197 0.1307 0.105 Uiso 1 1 calc R . .
C25 C 0.3404(5) 0.6285(5) 0.4726(4) 0.0554(15) Uani 0.60 1 d PU E 1
H25A H 0.3608 0.5597 0.4796 0.066 Uiso 0.60 1 calc PR E 1
H25B H 0.2562 0.6433 0.4879 0.066 Uiso 0.60 1 calc PR E 1
C26 C 0.3787(6) 0.6443(6) 0.5417(5) 0.0556(17) Uani 0.60 1 d PU E 1
H26A H 0.3426 0.6020 0.6051 0.083 Uiso 0.60 1 calc PR E 1
H26B H 0.3561 0.7117 0.5370 0.083 Uiso 0.60 1 calc PR E 1
H26C H 0.4619 0.6293 0.5273 0.083 Uiso 0.60 1 calc PR E 1
C25' C 0.4327(8) 0.6113(7) 0.4521(6) 0.056(2) Uani 0.40 1 d PU E 2
H25C H 0.5041 0.6299 0.4471 0.067 Uiso 0.40 1 calc PR E 2
H25D H 0.4539 0.5516 0.4380 0.067 Uiso 0.40 1 calc PR E 2
C26' C 0.3613(10) 0.5870(10) 0.5495(9) 0.072(3) Uani 0.40 1 d PU E 2
H26D H 0.4029 0.5347 0.5896 0.09(4) Uiso 0.40 1 calc PR E 2
H26E H 0.2907 0.5662 0.5571 0.142 Uiso 0.40 1 calc PR E 2
H26F H 0.3425 0.6439 0.5667 0.142 Uiso 0.40 1 calc PR E 2
O1 O -0.11710(13) 1.02704(12) -0.03961(12) 0.0228(4) Uani 1 1 d . . .
O2 O -0.07397(13) 0.98730(12) 0.15210(12) 0.0233(4) Uani 1 1 d . . .
O3 O 0.08139(13) 0.87469(12) 0.20720(12) 0.0222(4) Uani 1 1 d . . .
O4 O -0.16654(15) 1.21068(13) 0.02051(13) 0.0336(5) Uani 1 1 d . . .
O5 O -0.03343(15) 1.33121(13) -0.08397(14) 0.0343(5) Uani 1 1 d . . .
O6 O 0.16665(16) 0.69793(14) 0.14237(15) 0.0370(5) Uani 1 1 d . . .
O7 O -0.18242(14) 0.79279(12) 0.34659(14) 0.0306(4) Uani 1 1 d . . .
O8 O -0.31239(14) 0.66753(14) 0.43368(14) 0.0349(5) Uani 1 1 d . . .
O9 O -0.13186(15) 0.64256(13) 0.31553(13) 0.0327(4) Uani 1 1 d . . .
O10 O 0.01804(15) 0.75596(12) 0.43055(14) 0.0290(4) Uani 1 1 d . . .
O11 O 0.08522(14) 0.62855(13) 0.36404(13) 0.0317(5) Uani 1 1 d . . .
O12 O 0.05799(14) 0.58686(12) 0.53049(13) 0.0291(4) Uani 1 1 d . . .
O13 O -0.49125(13) 1.00288(14) 0.13594(13) 0.0301(4) Uani 1 1 d . . .
O14 O -0.51600(14) 1.15998(13) 0.16782(14) 0.0330(5) Uani 1 1 d . . .
O15 O -0.48943(13) 1.00785(12) 0.28871(12) 0.0256(4) Uani 1 1 d . . .
O16 O -0.25069(16) 1.11242(14) 0.37854(15) 0.0393(5) Uani 1 1 d . B .
O17 O -0.10051(16) 1.04352(13) 0.45762(13) 0.0328(4) Uani 1 1 d . B .
O18 O -0.05247(17) 1.13848(13) 0.28055(14) 0.0429(5) Uani 1 1 d . B .
O19 O 0.23493(15) 0.40695(14) 0.15240(14) 0.0360(5) Uani 1 1 d . . .
O20 O 0.18032(15) 0.32012(12) 0.32360(13) 0.0297(4) Uani 1 1 d . . .
O21 O 0.03985(15) 0.35581(14) 0.23166(15) 0.0378(5) Uani 1 1 d . . .
O22 O 0.44217(18) 0.57206(16) 0.2939(2) 0.0626(8) Uani 1 1 d . D .
O23 O 0.50841(14) 0.73505(14) 0.21373(15) 0.0377(5) Uani 1 1 d . . .
O24 O 0.3889(2) 0.68461(17) 0.38120(17) 0.0613(7) Uani 1 1 d . . .
P1 P -0.43949(5) 1.05514(5) 0.17619(5) 0.02292(15) Uani 1 1 d . . .
P2 P -0.12258(6) 1.05396(5) 0.36524(5) 0.02508(15) Uani 1 1 d . . .
P3 P 0.12736(5) 0.40430(5) 0.24546(5) 0.02454(15) Uani 1 1 d . . .
P4 P 0.39718(5) 0.68296(5) 0.28361(5) 0.02766(16) Uani 1 1 d . D .
S1 S 0.03294(5) 0.92320(4) 0.12724(4) 0.01739(13) Uani 1 1 d . . .
S2 S -0.09838(5) 1.26055(4) -0.07595(5) 0.02158(14) Uani 1 1 d . . .
S3 S -0.19385(5) 0.68796(4) 0.38628(5) 0.02186(14) Uani 1 1 d . . .
S4 S 0.01987(5) 0.65267(4) 0.44921(4) 0.02039(14) Uani 1 1 d . . .

loop_
_atom_site_aniso_label
_atom_site_aniso_U_11
_atom_site_aniso_U_22
_atom_site_aniso_U_33
_atom_site_aniso_U_23
_atom_site_aniso_U_13
_atom_site_aniso_U_12
Ag1 0.01511(10) 0.03588(12) 0.02617(12) -0.01258(9) -0.00188(8) -0.00418(8)
Ag2 0.03842(12) 0.02016(11) 0.02399(12) -0.01059(9) -0.00635(9) -0.00334(8)
Ag3 0.03589(12) 0.02150(11) 0.03104(13) -0.01316(9) -0.01196(9) 0.00165(8)
Ag4 0.01919(10) 0.03532(12) 0.03315(13) -0.00854(10) -0.01233(9) -0.00244(8)
C1 0.0182(12) 0.0215(13) 0.0201(14) -0.0051(11) -0.0052(10) -0.0059(10)
C2 0.0233(12) 0.0206(13) 0.0193(14) -0.0060(11) -0.0052(11) -0.0042(10)
C3 0.0218(14) 0.064(2) 0.0412(19) -0.0233(17) -0.0022(13) -0.0147(14)
C4 0.0315(16) 0.070(2) 0.048(2) -0.0226(18) -0.0126(15) -0.0179(15)
C5 0.160(4) 0.051(2) 0.054(3) -0.015(2) -0.063(3) 0.009(3)
C6 0.0415(17) 0.0351(17) 0.051(2) -0.0066(16) -0.0149(16) 0.0017(14)
C7 0.0307(15) 0.0321(16) 0.0303(17) -0.0095(13) -0.0091(12) 0.0038(12)
C8 0.0483(18) 0.0458(19) 0.0302(18) -0.0092(15) -0.0115(14) 0.0060(14)
C9 0.061(2) 0.060(2) 0.078(3) -0.040(2) -0.047(2) 0.0113(17)
C10 0.066(4) 0.056(3) 0.055(4) -0.013(3) -0.039(3) 0.001(3)
C10' 0.066(7) 0.074(7) 0.056(7) -0.010(6) -0.035(6) 0.005(6)
C11 0.0502(17) 0.0284(15) 0.0306(17) -0.0152(13) -0.0159(14) -0.0050(13)
C12 0.0380(16) 0.0493(19) 0.0379(19) -0.0261(16) -0.0053(14) -0.0064(14)
C13 0.0405(16) 0.0419(18) 0.0366(19) -0.0172(15) -0.0055(14) -0.0142(13)
C14 0.073(2) 0.053(2) 0.0292(19) -0.0134(16) -0.0043(17) -0.0144(18)
C15 0.0531(19) 0.0389(18) 0.0271(18) -0.0104(14) -0.0078(15) 0.0068(14)
C16 0.067(2) 0.053(2) 0.050(3) -0.0011(19) 0.0061(19) -0.0049(19)
C17 0.0530(19) 0.0279(16) 0.049(2) -0.0187(15) -0.0208(16) 0.0131(13)
C18 0.064(2) 0.0347(18) 0.044(2) -0.0110(16) -0.0167(17) 0.0164(15)
C19 0.0342(16) 0.0428(18) 0.058(2) -0.0194(17) -0.0142(15) -0.0098(13)
C20 0.056(2) 0.050(2) 0.101(4) -0.005(2) -0.045(2) -0.0036(17)
C21 0.045(2) 0.054(2) 0.124(4) -0.042(3) -0.011(2) -0.0086(17)
C22 0.082(4) 0.068(5) 0.143(7) -0.059(5) -0.032(5) -0.009(4)
C22' 0.074(6) 0.077(8) 0.064(7) -0.036(6) -0.021(6) -0.014(6)
C23 0.0200(14) 0.062(2) 0.054(2) -0.0161(18) -0.0161(14) -0.0024(14)
C24 0.0305(17) 0.109(3) 0.055(3) -0.010(2) -0.0129(17) -0.0195(19)
C25 0.038(3) 0.081(4) 0.045(3) -0.015(3) -0.011(3) -0.019(3)
C26 0.048(3) 0.078(4) 0.033(3) -0.014(3) -0.014(3) -0.003(3)
C25' 0.049(4) 0.072(5) 0.044(4) -0.018(4) -0.023(4) 0.003(4)
C26' 0.069(5) 0.088(6) 0.047(5) -0.022(5) -0.015(4) -0.001(5)
O1 0.0252(9) 0.0240(9) 0.0181(10) -0.0067(8) -0.0032(7) -0.0079(7)
O2 0.0195(8) 0.0263(9) 0.0259(10) -0.0127(8) -0.0098(7) 0.0041(7)
O3 0.0236(9) 0.0248(9) 0.0203(10) -0.0089(8) -0.0110(7) 0.0014(7)
O4 0.0405(11) 0.0249(10) 0.0247(11) -0.0086(8) 0.0028(8) -0.0067(8)
O5 0.0360(10) 0.0260(10) 0.0439(13) -0.0152(9) -0.0086(9) -0.0092(8)
O6 0.0462(11) 0.0354(11) 0.0391(13) -0.0205(10) -0.0282(10) 0.0141(9)
O7 0.0327(10) 0.0204(10) 0.0404(12) -0.0041(9) -0.0215(9) -0.0026(8)
O8 0.0227(9) 0.0450(12) 0.0379(12) -0.0124(10) -0.0094(9) -0.0099(8)
O9 0.0362(10) 0.0383(11) 0.0294(11) -0.0184(9) -0.0174(9) 0.0079(8)
O10 0.0369(10) 0.0168(9) 0.0383(12) -0.0054(8) -0.0209(9) -0.0050(7)
O11 0.0271(9) 0.0432(11) 0.0302(11) -0.0205(9) -0.0003(8) -0.0132(8)
O12 0.0312(10) 0.0267(10) 0.0278(11) -0.0018(8) -0.0158(8) -0.0048(8)
O13 0.0163(8) 0.0502(12) 0.0284(11) -0.0202(9) -0.0021(8) -0.0081(8)
O14 0.0264(9) 0.0294(10) 0.0306(11) -0.0051(9) -0.0067(8) 0.0037(8)
O15 0.0212(8) 0.0296(10) 0.0215(10) -0.0086(8) -0.0066(7) 0.0029(7)
O16 0.0367(11) 0.0432(12) 0.0483(14) -0.0274(11) -0.0207(10) 0.0088(9)
O17 0.0520(12) 0.0251(10) 0.0277(11) -0.0133(9) -0.0194(9) 0.0027(8)
O18 0.0586(13) 0.0252(10) 0.0331(12) -0.0134(9) 0.0060(10) -0.0113(9)
O19 0.0354(10) 0.0382(11) 0.0251(11) -0.0125(9) -0.0042(9) 0.0038(8)
O20 0.0376(10) 0.0235(10) 0.0286(11) -0.0125(8) -0.0135(8) 0.0057(8)
O21 0.0365(10) 0.0352(11) 0.0522(14) -0.0241(10) -0.0188(10) 0.0013(8)
O22 0.0480(13) 0.0380(13) 0.125(2) -0.0401(14) -0.0498(15) 0.0124(10)
O23 0.0183(9) 0.0460(12) 0.0414(13) -0.0088(10) -0.0103(8) -0.0027(8)
O24 0.0814(17) 0.0605(15) 0.0340(14) -0.0202(12) -0.0263(12) 0.0218(13)
P1 0.0154(3) 0.0300(4) 0.0218(4) -0.0099(3) -0.0044(3) -0.0013(3)
P2 0.0325(4) 0.0215(3) 0.0224(4) -0.0111(3) -0.0076(3) -0.0009(3)
P3 0.0269(3) 0.0231(4) 0.0244(4) -0.0116(3) -0.0075(3) 0.0003(3)
P4 0.0210(3) 0.0304(4) 0.0338(4) -0.0126(3) -0.0124(3) 0.0009(3)
S1 0.0168(3) 0.0199(3) 0.0158(3) -0.0068(3) -0.0055(2) -0.0012(2)
S2 0.0254(3) 0.0188(3) 0.0209(3) -0.0073(3) -0.0078(3) -0.0022(2)
S3 0.0203(3) 0.0211(3) 0.0241(4) -0.0075(3) -0.0082(3) -0.0015(2)
S4 0.0234(3) 0.0191(3) 0.0198(3) -0.0058(3) -0.0081(3) -0.0040(2)

loop_
_atom_type_symbol
_atom_type_description
_atom_type_scat_dispersion_real
_atom_type_scat_dispersion_imag
_atom_type_scat_source
C C 0.0033 0.0016 'International Tables Vol C Tables 4.2.6.8 and 6.1.1.4'
H H 0.0000 0.0000 'International Tables Vol C Tables 4.2.6.8 and 6.1.1.4'
O O 0.0106 0.0060 'International Tables Vol C Tables 4.2.6.8 and 6.1.1.4'
P P 0.1023 0.0942 'International Tables Vol C Tables 4.2.6.8 and 6.1.1.4'
S S 0.1246 0.1234 'International Tables Vol C Tables 4.2.6.8 and 6.1.1.4'
Ag Ag -0.8971 1.1015 'International Tables Vol C Tables 4.2.6.8 and 6.1.1.4'

loop_
_geom_angle_atom_site_label_1
_geom_angle_atom_site_label_2
_geom_angle_atom_site_label_3
_geom_angle
_geom_angle_site_symmetry_1
_geom_angle_site_symmetry_3
P1 Ag1 O2 133.53(5) . .
P1 Ag1 O4 118.80(6) . .
O2 Ag1 O4 89.35(7) . .
P1 Ag1 O1 132.14(5) . .
O2 Ag1 O1 83.47(6) . .
O4 Ag1 O1 83.80(7) . .
O7 Ag2 P2 140.33(5) . .
O7 Ag2 O10 83.65(6) . .
P2 Ag2 O10 127.47(5) . .
O7 Ag2 O3 88.48(6) . .
P2 Ag2 O3 117.76(5) . .
O10 Ag2 O3 80.09(7) . .
O9 Ag3 P3 139.79(5) . .
O9 Ag3 O11 80.17(7) . .
P3 Ag3 O11 137.35(5) . .
O3 Ag4 P4 149.51(5) . .
O3 Ag4 O6 81.78(6) . .
P4 Ag4 O6 126.34(5) . .
O3 Ag4 O11 93.15(6) . .
P4 Ag4 O11 102.96(6) . .
O6 Ag4 O11 78.99(7) . .
S1 C1 S2 117.78(13) . 2_575
S1 C1 H1A 107.9 . .
S2 C1 H1A 107.9 2_575 .
S1 C1 H1B 107.9 . .
S2 C1 H1B 107.9 2_575 .
H1A C1 H1B 107.2 . .
S3 C2 S4 117.37(14) . .
S3 C2 H2A 108.0 . .
S4 C2 H2A 108.0 . .
S3 C2 H2B 108.0 . .
S4 C2 H2B 108.0 . .
H2A C2 H2B 107.2 . .
O13 C3 C4 108.3(2) . .
O13 C3 H3A 110.0 . .
C4 C3 H3A 110.0 . .
O13 C3 H3B 110.0 . .
C4 C3 H3B 110.0 . .
H3A C3 H3B 108.4 . .
C3 C4 H4A 109.5 . .
C3 C4 H4B 109.5 . .
H4A C4 H4B 109.5 . .
C3 C4 H4C 109.5 . .
H4A C4 H4C 109.5 . .
H4B C4 H4C 109.5 . .
C6 C5 H5A 109.5 . .
C6 C5 H5B 109.5 . .
H5A C5 H5B 109.5 . .
C6 C5 H5C 109.5 . .
H5A C5 H5C 109.5 . .
H5B C5 H5C 109.5 . .
O14 C6 C5 111.2(3) . .
O14 C6 H6A 109.4 . .
C5 C6 H6A 109.4 . .
O14 C6 H6B 109.4 . .
C5 C6 H6B 109.4 . .
H6A C6 H6B 108.0 . .
O15 C7 C8 108.1(2) . .
O15 C7 H7A 110.1 . .
C8 C7 H7A 110.1 . .
O15 C7 H7B 110.1 . .
C8 C7 H7B 110.1 . .
H7A C7 H7B 108.4 . .
C7 C8 H8A 109.5 . .
C7 C8 H8B 109.5 . .
H8A C8 H8B 109.5 . .
C7 C8 H8C 109.5 . .
H8A C8 H8C 109.5 . .
H8B C8 H8C 109.5 . .
C10 C9 O16 111.8(4) . .
C10 C9 C10' 29.6(5) . .
O16 C9 C10' 114.5(8) . .
C10 C9 H9A 109.3 . .
O16 C9 H9A 109.3 . .
C10' C9 H9A 129.1 . .
C10 C9 H9B 109.3 . .
O16 C9 H9B 109.3 . .
C10' C9 H9B 81.2 . .
H9A C9 H9B 107.9 . .
C9 C10 H10A 109.5 . .
C9 C10 H10B 109.5 . .
C9 C10 H10C 109.5 . .
C9 C10' H10D 109.5 . .
C9 C10' H10E 109.5 . .
H10D C10' H10E 109.5 . .
C9 C10' H10F 109.5 . .
H10D C10' H10F 109.5 . .
H10E C10' H10F 109.5 . .
O17 C11 C12 108.8(2) . .
O17 C11 H11A 109.9 . .
C12 C11 H11A 109.9 . .
O17 C11 H11B 109.9 . .
C12 C11 H11B 109.9 . .
H11A C11 H11B 108.3 . .
C11 C12 H12A 109.5 . .
C11 C12 H12B 109.5 . .
H12A C12 H12B 109.5 . .
C11 C12 H12C 109.5 . .
H12A C12 H12C 109.5 . .
H12B C12 H12C 109.5 . .
O18 C13 C14 109.6(3) . .
O18 C13 H13A 109.7 . .
C14 C13 H13A 109.7 . .
O18 C13 H13B 109.7 . .
C14 C13 H13B 109.7 . .
H13A C13 H13B 108.2 . .
C13 C14 H14A 109.5 . .
C13 C14 H14B 109.5 . .
H14A C14 H14B 109.5 . .
C13 C14 H14C 109.5 . .
H14A C14 H14C 109.5 . .
H14B C14 H14C 109.5 . .
O19 C15 C16 108.8(3) . .
O19 C15 H15A 109.9 . .
C16 C15 H15A 109.9 . .
O19 C15 H15B 109.9 . .
C16 C15 H15B 109.9 . .
H15A C15 H15B 108.3 . .
C15 C16 H16A 109.5 . .
C15 C16 H16B 109.5 . .
H16A C16 H16B 109.5 . .
C15 C16 H16C 109.5 . .
H16A C16 H16C 109.5 . .
H16B C16 H16C 109.5 . .
C18 C17 O20 108.4(3) . .
C18 C17 H17A 110.0 . .
O20 C17 H17A 110.0 . .
C18 C17 H17B 110.0 . .
O20 C17 H17B 110.0 . .
H17A C17 H17B 108.4 . .
C17 C18 H18A 109.5 . .
C17 C18 H18B 109.5 . .
H18A C18 H18B 109.5 . .
C17 C18 H18C 109.5 . .
H18A C18 H18C 109.5 . .
H18B C18 H18C 109.5 . .
O21 C19 C20 110.3(3) . .
O21 C19 H19A 109.6 . .
C20 C19 H19A 109.6 . .
O21 C19 H19B 109.6 . .
C20 C19 H19B 109.6 . .
H19A C19 H19B 108.1 . .
C19 C20 H20A 109.5 . .
C19 C20 H20B 109.5 . .
H20A C20 H20B 109.5 . .
C19 C20 H20C 109.5 . .
H20A C20 H20C 109.5 . .
H20B C20 H20C 109.5 . .
C22 C21 O22 116.4(4) . .
C22 C21 C22' 38.2(6) . .
O22 C21 C22' 105.1(6) . .
C22 C21 H21A 108.2 . .
O22 C21 H21A 108.2 . .
C22' C21 H21A 141.9 . .
C22 C21 H21B 108.2 . .
O22 C21 H21B 108.2 . .
C22' C21 H21B 78.7 . .
H21A C21 H21B 107.3 . .
C21 C22 H22A 109.5 . .
C21 C22 H22B 109.5 . .
C21 C22 H22C 109.5 . .
C21 C22' H22D 109.5 . .
C21 C22' H22E 109.5 . .
H22D C22' H22E 109.5 . .
C21 C22' H22F 109.5 . .
H22D C22' H22F 109.5 . .
H22E C22' H22F 109.5 . .
C24 C23 O23 109.0(3) . .
C24 C23 H23A 109.9 . .
O23 C23 H23A 109.9 . .
C24 C23 H23B 109.9 . .
O23 C23 H23B 109.9 . .
H23A C23 H23B 108.3 . .
C23 C24 H24A 109.5 . .
C23 C24 H24B 109.5 . .
H24A C24 H24B 109.5 . .
C23 C24 H24C 109.5 . .
H24A C24 H24C 109.5 . .
H24B C24 H24C 109.5 . .
O24 C25 C26 113.2(5) . .
O24 C25 H25A 108.9 . .
C26 C25 H25A 108.9 . .
O24 C25 H25B 108.9 . .
C26 C25 H25B 108.9 . .
H25A C25 H25B 107.8 . .
C25 C26 H26A 109.5 . .
C25 C26 H26B 109.5 . .
H26A C26 H26B 109.5 . .
C25 C26 H26C 109.5 . .
H26A C26 H26C 109.5 . .
H26B C26 H26C 109.5 . .
O24 C25' C26' 119.3(8) . .
O24 C25' H25C 107.5 . .
C26' C25' H25C 107.5 . .
O24 C25' H25D 107.5 . .
C26' C25' H25D 107.5 . .
H25C C25' H25D 107.0 . .
C25' C26' H26D 109.5 . .
C25' C26' H26E 109.5 . .
H26D C26' H26E 109.5 . .
C25' C26' H26F 109.5 . .
H26D C26' H26F 109.5 . .
H26E C26' H26F 109.5 . .
S1 O1 Ag1 137.35(10) 2_575 .
S1 O2 Ag1 136.45(11) . .
S1 O3 Ag4 132.75(10) . .
S1 O3 Ag2 104.73(8) . .
Ag4 O3 Ag2 117.61(7) . .
S2 O4 Ag1 133.58(11) . .
S2 O6 Ag4 139.28(11) 2_575 .
S3 O7 Ag2 140.41(11) . .
S3 O9 Ag3 133.98(11) . .
S4 O10 Ag2 132.41(11) . .
S4 O11 Ag3 134.15(10) . .
S4 O11 Ag4 115.11(10) . .
Ag3 O11 Ag4 105.97(7) . .
C3 O13 P1 122.07(17) . .
C6 O14 P1 121.12(18) . .
C7 O15 P1 118.58(16) . .
C9 O16 P2 119.7(2) . .
C11 O17 P2 124.70(17) . .
C13 O18 P2 122.79(17) . .
C15 O19 P3 118.16(17) . .
C17 O20 P3 123.29(18) . .
C19 O21 P3 120.81(18) . .
C21 O22 P4 124.9(2) . .
C23 O23 P4 122.90(19) . .
C25 O24 C25' 45.6(4) . .
C25 O24 P4 133.4(3) . .
C25' O24 P4 127.8(4) . .
O13 P1 O15 105.92(10) . .
O13 P1 O14 107.15(11) . .
O15 P1 O14 94.97(10) . .
O13 P1 Ag1 109.89(7) . .
O15 P1 Ag1 121.39(8) . .
O14 P1 Ag1 115.91(8) . .
O17 P2 O18 106.99(11) . .
O17 P2 O16 100.44(11) . .
O18 P2 O16 99.30(12) . .
O17 P2 Ag2 110.52(8) . .
O18 P2 Ag2 117.74(8) . .
O16 P2 Ag2 119.78(8) . .
O20 P3 O21 105.90(11) . .
O20 P3 O19 99.99(11) . .
O21 P3 O19 100.21(11) . .
O20 P3 Ag3 111.53(8) . .
O21 P3 Ag3 115.55(8) . .
O19 P3 Ag3 121.52(8) . .
O24 P4 O23 103.04(13) . .
O24 P4 O22 103.71(14) . .
O23 P4 O22 102.06(12) . .
O24 P4 Ag4 115.41(10) . .
O23 P4 Ag4 116.15(8) . .
O22 P4 Ag4 114.66(9) . .
O1 S1 O2 113.20(11) 2_575 .
O1 S1 O3 112.56(10) 2_575 .
O2 S1 O3 109.83(10) . .
O1 S1 C1 108.79(11) 2_575 .
O2 S1 C1 104.83(10) . .
O3 S1 C1 107.17(11) . .
O5 S2 O4 113.42(12) . .
O5 S2 O6 112.31(12) . 2_575
O4 S2 O6 112.73(12) . 2_575
O5 S2 C1 103.83(11) . 2_575
O4 S2 C1 107.13(12) . 2_575
O6 S2 C1 106.63(12) 2_575 2_575
O8 S3 O9 113.30(12) . .
O8 S3 O7 113.31(11) . .
O9 S3 O7 111.18(12) . .
O8 S3 C2 104.05(12) . .
O9 S3 C2 107.53(11) . .
O7 S3 C2 106.84(11) . .
O12 S4 O10 113.17(11) . .
O12 S4 O11 112.62(11) . .
O10 S4 O11 111.44(12) . .
O12 S4 C2 105.37(11) . .
O10 S4 C2 107.64(11) . .
O11 S4 C2 106.03(11) . .

loop_
_geom_bond_atom_site_label_1
_geom_bond_atom_site_label_2
_geom_bond_distance
_geom_bond_site_symmetry_2
Ag1 P1 2.3279(10) .
Ag1 O2 2.3548(18) .
Ag1 O4 2.3582(19) .
Ag1 O1 2.3748(18) .
Ag2 O7 2.2995(18) .
Ag2 P2 2.3326(8) .
Ag2 O10 2.351(2) .
Ag2 O3 2.5928(19) .
Ag3 O9 2.3265(19) .
Ag3 P3 2.3480(9) .
Ag3 O11 2.3743(18) .
Ag4 O3 2.3001(18) .
Ag4 P4 2.3385(10) .
Ag4 O6 2.390(2) .
Ag4 O11 2.526(2) .
C1 S1 1.777(2) .
C1 S2 1.791(2) 2_575
C1 H1A 0.9700 .
C1 H1B 0.9700 .
C2 S3 1.782(3) .
C2 S4 1.784(2) .
C2 H2A 0.9700 .
C2 H2B 0.9700 .
C3 O13 1.464(3) .
C3 C4 1.473(4) .
C3 H3A 0.9700 .
C3 H3B 0.9700 .
C4 H4A 0.9600 .
C4 H4B 0.9600 .
C4 H4C 0.9600 .
C5 C6 1.477(5) .
C5 H5A 0.9600 .
C5 H5B 0.9600 .
C5 H5C 0.9600 .
C6 O14 1.442(4) .
C6 H6A 0.9700 .
C6 H6B 0.9700 .
C7 O15 1.458(3) .
C7 C8 1.492(4) .
C7 H7A 0.9700 .
C7 H7B 0.9700 .
C8 H8A 0.9600 .
C8 H8B 0.9600 .
C8 H8C 0.9600 .
C9 C10 1.428(7) .
C9 O16 1.441(4) .
C9 C10' 1.442(15) .
C9 H9A 0.9700 .
C9 H9B 0.9700 .
C10 H10A 0.9600 .
C10 H10B 0.9600 .
C10 H10C 0.9600 .
C10' H10D 0.9600 .
C10' H10E 0.9600 .
C10' H10F 0.9600 .
C11 O17 1.458(3) .
C11 C12 1.486(4) .
C11 H11A 0.9700 .
C11 H11B 0.9700 .
C12 H12A 0.9600 .
C12 H12B 0.9600 .
C12 H12C 0.9600 .
C13 O18 1.443(3) .
C13 C14 1.479(4) .
C13 H13A 0.9700 .
C13 H13B 0.9700 .
C14 H14A 0.9600 .
C14 H14B 0.9600 .
C14 H14C 0.9600 .
C15 O19 1.456(4) .
C15 C16 1.481(4) .
C15 H15A 0.9700 .
C15 H15B 0.9700 .
C16 H16A 0.9600 .
C16 H16B 0.9600 .
C16 H16C 0.9600 .
C17 C18 1.472(4) .
C17 O20 1.472(3) .
C17 H17A 0.9700 .
C17 H17B 0.9700 .
C18 H18A 0.9600 .
C18 H18B 0.9600 .
C18 H18C 0.9600 .
C19 O21 1.451(3) .
C19 C20 1.490(5) .
C19 H19A 0.9700 .
C19 H19B 0.9700 .
C20 H20A 0.9600 .
C20 H20B 0.9600 .
C20 H20C 0.9600 .
C21 C22 1.354(8) .
C21 O22 1.425(4) .
C21 C22' 1.439(14) .
C21 H21A 0.9700 .
C21 H21B 0.9700 .
C22 H22A 0.9600 .
C22 H22B 0.9600 .
C22 H22C 0.9600 .
C22' H22D 0.9600 .
C22' H22E 0.9600 .
C22' H22F 0.9600 .
C23 C24 1.454(4) .
C23 O23 1.465(3) .
C23 H23A 0.9700 .
C23 H23B 0.9700 .
C24 H24A 0.9600 .
C24 H24B 0.9600 .
C24 H24C 0.9600 .
C25 O24 1.353(6) .
C25 C26 1.499(9) .
C25 H25A 0.9700 .
C25 H25B 0.9700 .
C26 H26A 0.9600 .
C26 H26B 0.9600 .
C26 H26C 0.9600 .
C25' O24 1.388(9) .
C25' C26' 1.437(14) .
C25' H25C 0.9700 .
C25' H25D 0.9700 .
C26' H26D 0.9600 .
C26' H26E 0.9600 .
C26' H26F 0.9600 .
O1 S1 1.4461(18) 2_575
O2 S1 1.4573(17) .
O3 S1 1.4651(18) .
O4 S2 1.4475(19) .
O5 S2 1.4409(18) .
O6 S2 1.457(2) 2_575
O7 S3 1.4598(18) .
O8 S3 1.4361(18) .
O9 S3 1.4558(19) .
O10 S4 1.4540(18) .
O11 S4 1.4654(19) .
O12 S4 1.4403(19) .
O13 P1 1.5810(19) .
O14 P1 1.5976(19) .
O15 P1 1.5905(19) .
O16 P2 1.592(2) .
O17 P2 1.567(2) .
O18 P2 1.579(2) .
O19 P3 1.598(2) .
O20 P3 1.577(2) .
O21 P3 1.5900(19) .
O22 P4 1.577(2) .
O23 P4 1.574(2) .
O24 P4 1.566(3) .
S1 O1 1.4461(18) 2_575
S2 O6 1.457(2) 2_575
S2 C1 1.791(2) 2_575

loop_
_geom_torsion_atom_site_label_1
_geom_torsion_atom_site_label_2
_geom_torsion_atom_site_label_3
_geom_torsion_atom_site_label_4
_geom_torsion
_geom_torsion_site_symmetry_1
_geom_torsion_site_symmetry_4
P1 Ag1 O1 S1 127.11(13) . 2_575
O2 Ag1 O1 S1 -86.66(16) . 2_575
O4 Ag1 O1 S1 3.39(15) . 2_575
P1 Ag1 O2 S1 124.79(13) . .
O4 Ag1 O2 S1 -104.39(15) . .
O1 Ag1 O2 S1 -20.55(14) . .
P4 Ag4 O3 S1 130.26(11) . .
O6 Ag4 O3 S1 -28.94(13) . .
O11 Ag4 O3 S1 -107.33(13) . .
P4 Ag4 O3 Ag2 -78.80(11) . .
O6 Ag4 O3 Ag2 122.00(8) . .
O11 Ag4 O3 Ag2 43.61(8) . .
O7 Ag2 O3 S1 70.15(9) . .
P2 Ag2 O3 S1 -78.74(9) . .
O10 Ag2 O3 S1 153.97(9) . .
O7 Ag2 O3 Ag4 -88.21(8) . .
P2 Ag2 O3 Ag4 122.90(6) . .
O10 Ag2 O3 Ag4 -4.39(7) . .
P1 Ag1 O4 S2 -124.13(14) . .
O2 Ag1 O4 S2 94.63(16) . .
O1 Ag1 O4 S2 11.14(16) . .
O3 Ag4 O6 S2 15.75(18) . 2_575
P4 Ag4 O6 S2 -151.32(15) . 2_575
O11 Ag4 O6 S2 110.61(19) . 2_575
P2 Ag2 O7 S3 -134.91(14) . .
O10 Ag2 O7 S3 10.64(18) . .
O3 Ag2 O7 S3 90.84(18) . .
P3 Ag3 O9 S3 136.95(12) . .
O11 Ag3 O9 S3 -25.10(15) . .
O7 Ag2 O10 S4 7.13(15) . .
P2 Ag2 O10 S4 160.07(12) . .
O3 Ag2 O10 S4 -82.43(15) . .
O9 Ag3 O11 S4 44.07(16) . .
P3 Ag3 O11 S4 -118.84(14) . .
O9 Ag3 O11 Ag4 -109.17(8) . .
P3 Ag3 O11 Ag4 87.92(9) . .
O3 Ag4 O11 S4 -66.03(12) . .
P4 Ag4 O11 S4 87.89(11) . .
O6 Ag4 O11 S4 -147.03(12) . .
O3 Ag4 O11 Ag3 93.07(8) . .
P4 Ag4 O11 Ag3 -113.01(6) . .
O6 Ag4 O11 Ag3 12.07(7) . .
C4 C3 O13 P1 155.7(2) . .
C5 C6 O14 P1 90.4(3) . .
C8 C7 O15 P1 160.00(19) . .
C10 C9 O16 P2 -102.7(4) . .
C10' C9 O16 P2 -134.9(7) . .
C12 C11 O17 P2 125.3(2) . .
C14 C13 O18 P2 140.6(2) . .
C16 C15 O19 P3 131.6(2) . .
C18 C17 O20 P3 167.4(2) . .
C20 C19 O21 P3 100.5(3) . .
C22 C21 O22 P4 153.7(6) . .
C22' C21 O22 P4 114.5(7) . .
C24 C23 O23 P4 169.8(3) . .
C26 C25 O24 C25' 61.9(7) . .
C26 C25 O24 P4 166.7(4) . .
C26' C25' O24 C25 -18.7(8) . .
C26' C25' O24 P4 -135.9(8) . .
C3 O13 P1 O15 47.2(2) . .
C3 O13 P1 O14 -53.3(2) . .
C3 O13 P1 Ag1 -179.99(19) . .
C7 O15 P1 O13 71.94(19) . .
C7 O15 P1 O14 -178.63(18) . .
C7 O15 P1 Ag1 -54.1(2) . .
C6 O14 P1 O13 -89.8(2) . .
C6 O14 P1 O15 161.8(2) . .
C6 O14 P1 Ag1 33.2(2) . .
O2 Ag1 P1 O13 -116.75(10) . .
O4 Ag1 P1 O13 122.97(10) . .
O1 Ag1 P1 O13 13.63(10) . .
O2 Ag1 P1 O15 7.48(11) . .
O4 Ag1 P1 O15 -112.80(10) . .
O1 Ag1 P1 O15 137.86(10) . .
O2 Ag1 P1 O14 121.63(11) . .
O4 Ag1 P1 O14 1.34(11) . .
O1 Ag1 P1 O14 -108.00(11) . .
C11 O17 P2 O18 51.5(2) . .
C11 O17 P2 O16 -51.6(2) . .
C11 O17 P2 Ag2 -179.10(17) . .
C13 O18 P2 O17 98.0(2) . .
C13 O18 P2 O16 -158.0(2) . .
C13 O18 P2 Ag2 -27.1(3) . .
C9 O16 P2 O17 -177.6(2) . .
C9 O16 P2 O18 73.1(2) . .
C9 O16 P2 Ag2 -56.5(2) . .
O7 Ag2 P2 O17 117.60(11) . .
O10 Ag2 P2 O17 -17.30(10) . .
O3 Ag2 P2 O17 -116.41(9) . .
O7 Ag2 P2 O18 -119.08(13) . .
O10 Ag2 P2 O18 106.02(12) . .
O3 Ag2 P2 O18 6.91(11) . .
O7 Ag2 P2 O16 1.67(13) . .
O10 Ag2 P2 O16 -133.22(11) . .
O3 Ag2 P2 O16 127.67(11) . .
C17 O20 P3 O21 45.2(2) . .
C17 O20 P3 O19 -58.5(2) . .
C17 O20 P3 Ag3 171.68(18) . .
C19 O21 P3 O20 110.3(2) . .
C19 O21 P3 O19 -146.1(2) . .
C19 O21 P3 Ag3 -13.7(2) . .
C15 O19 P3 O20 174.5(2) . .
C15 O19 P3 O21 66.2(2) . .
C15 O19 P3 Ag3 -62.5(2) . .
O9 Ag3 P3 O20 -119.50(11) . .
O11 Ag3 P3 O20 33.86(10) . .
O9 Ag3 P3 O21 1.50(13) . .
O11 Ag3 P3 O21 154.85(11) . .
O9 Ag3 P3 O19 123.07(12) . .
O11 Ag3 P3 O19 -83.57(12) . .
C25 O24 P4 O23 -155.6(4) . .
C25' O24 P4 O23 -94.6(5) . .
C25 O24 P4 O22 -49.5(5) . .
C25' O24 P4 O22 11.5(6) . .
C25 O24 P4 Ag4 76.7(5) . .
C25' O24 P4 Ag4 137.8(5) . .
C23 O23 P4 O24 61.1(2) . .
C23 O23 P4 O22 -46.2(3) . .
C23 O23 P4 Ag4 -171.7(2) . .
C21 O22 P4 O24 108.1(3) . .
C21 O22 P4 O23 -145.1(3) . .
C21 O22 P4 Ag4 -18.6(4) . .
O3 Ag4 P4 O24 55.62(15) . .
O6 Ag4 P4 O24 -150.25(12) . .
O11 Ag4 P4 O24 -64.50(12) . .
O3 Ag4 P4 O23 -65.15(14) . .
O6 Ag4 P4 O23 88.99(11) . .
O11 Ag4 P4 O23 174.74(10) . .
O3 Ag4 P4 O22 176.07(14) . .
O6 Ag4 P4 O22 -29.80(14) . .
O11 Ag4 P4 O22 55.95(13) . .
Ag1 O2 S1 O1 75.12(16) . 2_575
Ag1 O2 S1 O3 -158.14(12) . .
Ag1 O2 S1 C1 -43.30(17) . .
Ag4 O3 S1 O1 -64.23(15) . 2_575
Ag2 O3 S1 O1 142.19(8) . 2_575
Ag4 O3 S1 O2 168.67(11) . .
Ag2 O3 S1 O2 15.09(10) . .
Ag4 O3 S1 C1 55.33(15) . .
Ag2 O3 S1 C1 -98.24(10) . .
S2 C1 S1 O1 55.87(18) 2_575 2_575
S2 C1 S1 O2 177.24(14) 2_575 .
S2 C1 S1 O3 -66.08(17) 2_575 .
Ag1 O4 S2 O5 -155.64(14) . .
Ag1 O4 S2 O6 75.30(17) . 2_575
Ag1 O4 S2 C1 -41.69(19) . 2_575
Ag3 O9 S3 O8 -129.46(15) . .
Ag3 O9 S3 O7 101.57(16) . .
Ag3 O9 S3 C2 -15.05(18) . .
Ag2 O7 S3 O8 125.04(17) . .
Ag2 O7 S3 O9 -106.00(19) . .
Ag2 O7 S3 C2 11.0(2) . .
S4 C2 S3 O8 -173.64(14) . .
S4 C2 S3 O9 65.92(17) . .
S4 C2 S3 O7 -53.52(17) . .
Ag2 O10 S4 O12 -155.99(13) . .
Ag2 O10 S4 O11 75.88(17) . .
Ag2 O10 S4 C2 -39.98(18) . .
Ag3 O11 S4 O12 100.97(16) . .
Ag4 O11 S4 O12 -107.58(11) . .
Ag3 O11 S4 O10 -130.61(15) . .
Ag4 O11 S4 O10 20.84(14) . .
Ag3 O11 S4 C2 -13.77(19) . .
Ag4 O11 S4 C2 137.68(11) . .
S3 C2 S4 O12 -170.63(13) . .
S3 C2 S4 O10 68.34(17) . .
S3 C2 S4 O11 -51.03(17) . .
